data_2229739
loop_
_publ_author_name
'Choi, Hong Dae'
'Seo, Pil Ja'
'Son, Byeng Wha'
'Lee, Uk'

_publ_section_title
;
 5-Cyclohexyl-3-(4-fluorophenylsulfonyl)-2-methyl-1-benzofuran
;
_journal_coeditor_code KP2311
_journal_issue 4
_journal_name_full 'Acta Crystallographica Section E'
_journal_page_first o767
_journal_paper_doi 10.1107/S1600536811006593
_journal_volume 67
_journal_year 2011
_chemical_formula_iupac 'C21 H21 F O3 S'
_chemical_formula_moiety 'C21 H21 F O3 S'
_chemical_formula_sum 'C21 H21 F O3 S'
_chemical_formula_weight 372.44
_chemical_name_systematic
;
5-Cyclohexyl-3-(4-fluorophenylsulfonyl)-2-methyl-1-benzofuran
;
_space_group_IT_number 2
_symmetry_cell_setting triclinic
_symmetry_space_group_name_Hall '-P 1'
_symmetry_space_group_name_H-M 'P -1'
_atom_sites_solution_hydrogens difmap
_atom_sites_solution_primary direct
_atom_sites_solution_secondary difmap
_cell_angle_alpha 80.564(2)
_cell_angle_beta 66.317(2)
_cell_angle_gamma 71.825(2)
_cell_formula_units_Z 2
_cell_length_a 9.2014(3)
_cell_length_b 10.2563(4)
_cell_length_c 11.1105(4)
_cell_measurement_reflns_used 6718
_cell_measurement_temperature 173(2)
_cell_measurement_theta_max 27.53
_cell_measurement_theta_min 2.51
_cell_volume 911.41(6)
_computing_cell_refinement '<i>SAINT</i> (Bruker, 2009)'
_computing_data_collection '<i>APEX2</i> (Bruker, 2009)'
_computing_data_reduction '<i>SAINT</i> (Bruker, 2009)'
_computing_molecular_graphics '<i>ORTEP-3</i> (Farrugia, 1997) and <i>DIAMOND</i> (Brandenburg, 1998)'
_computing_publication_material '<i>SHELXL97</i> (Sheldrick, 2008)'
_computing_structure_refinement '<i>SHELXL97</i> (Sheldrick, 2008)'
_computing_structure_solution '<i>SHELXS97</i> (Sheldrick, 2008)'
_diffrn_ambient_temperature 173(2)
_diffrn_detector_area_resol_mean 10.0
_diffrn_measured_fraction_theta_full 0.997
_diffrn_measured_fraction_theta_max 0.997
_diffrn_measurement_device_type 'Bruker SMART APEXII CCD'
_diffrn_measurement_method '\f and \w'
_diffrn_radiation_monochromator 'graphite multilayer'
_diffrn_radiation_source 'rotating anode'
_diffrn_radiation_type MoK\a
_diffrn_radiation_wavelength 0.71073
_diffrn_reflns_av_R_equivalents 0.0337
_diffrn_reflns_av_sigmaI/netI 0.0278
_diffrn_reflns_limit_h_max 11
_diffrn_reflns_limit_h_min -11
_diffrn_reflns_limit_k_max 13
_diffrn_reflns_limit_k_min -12
_diffrn_reflns_limit_l_max 14
_diffrn_reflns_limit_l_min -14
_diffrn_reflns_number 15715
_diffrn_reflns_theta_full 27.00
_diffrn_reflns_theta_max 27.00
_diffrn_reflns_theta_min 2.00
_diffrn_standards_number 0
_exptl_absorpt_coefficient_mu 0.205
_exptl_absorpt_correction_T_max 0.7456
_exptl_absorpt_correction_T_min 0.6396
_exptl_absorpt_correction_type multi-scan
_exptl_absorpt_process_details '(SADABS; Bruker, 2009)'
_exptl_crystal_colour colourless
_exptl_crystal_density_diffrn 1.357
_exptl_crystal_density_method 'not measured'
_exptl_crystal_description block
_exptl_crystal_F_000 392
_exptl_crystal_size_max 0.325
_exptl_crystal_size_mid 0.231
_exptl_crystal_size_min 0.174
_refine_diff_density_max 0.243
_refine_diff_density_min -0.393
_refine_ls_extinction_method none
_refine_ls_goodness_of_fit_ref 1.030
_refine_ls_hydrogen_treatment constr
_refine_ls_matrix_type full
_refine_ls_number_parameters 236
_refine_ls_number_reflns 3967
_refine_ls_number_restraints 0
_refine_ls_restrained_S_all 1.030
_refine_ls_R_factor_all 0.0454
_refine_ls_R_factor_gt 0.0388
_refine_ls_shift/su_max 0.001
_refine_ls_shift/su_mean 0.000
_refine_ls_structure_factor_coef Fsqd
_refine_ls_weighting_details 'calc w=1/[\s^2^(Fo^2^)+(0.0513P)^2^+0.3006P] where P=(Fo^2^+2Fc^2^)/3'
_refine_ls_weighting_scheme calc
_refine_ls_wR_factor_gt 0.1016
_refine_ls_wR_factor_ref 0.1060
_reflns_number_gt 3395
_reflns_number_total 3967
_reflns_threshold_expression I>2\s(I)
_cod_data_source_file kp2311.cif
_cod_data_source_block I
_cod_database_code 2229739
_cod_database_fobs_code 2229739

loop_
_symmetry_equiv_pos_as_xyz
'x, y, z'
'-x, -y, -z'

loop_
_atom_site_type_symbol
_atom_site_label
_atom_site_fract_x
_atom_site_fract_y
_atom_site_fract_z
_atom_site_U_iso_or_equiv
_atom_site_adp_type
_atom_site_calc_flag
_atom_site_refinement_flags
_atom_site_occupancy
_atom_site_disorder_assembly
_atom_site_disorder_group
S S1 0.17745(5) 0.50397(4) 0.70139(3) 0.03247(12) Uani d . 1 . .
F F1 0.60299(14) 0.09412(12) 0.93389(12) 0.0614(3) Uani d . 1 . .
O O1 -0.07799(13) 0.32075(11) 0.61095(11) 0.0385(3) Uani d . 1 . .
O O2 0.28066(15) 0.57220(12) 0.59295(11) 0.0417(3) Uani d . 1 . .
O O3 0.04350(14) 0.58296(11) 0.80566(11) 0.0418(3) Uani d . 1 . .
C C1 0.09922(18) 0.40980(15) 0.63832(14) 0.0309(3) Uani d . 1 . .
C C2 0.19131(19) 0.32218(15) 0.52695(14) 0.0313(3) Uani d . 1 . .
C C3 0.35461(19) 0.28136(15) 0.44039(14) 0.0330(3) Uani d . 1 . .
H H3 0.4340 0.3158 0.4458 0.040 Uiso calc R 1 . .
C C4 0.3973(2) 0.18808(16) 0.34550(14) 0.0358(3) Uani d . 1 . .
C C5 0.2739(2) 0.14063(17) 0.33786(16) 0.0414(4) Uani d . 1 . .
H H5 0.3033 0.0796 0.2734 0.050 Uiso calc R 1 . .
C C6 0.1113(2) 0.18053(18) 0.42166(17) 0.0425(4) Uani d . 1 . .
H H6 0.0307 0.1485 0.4152 0.051 Uiso calc R 1 . .
C C7 0.0751(2) 0.27039(16) 0.51537(15) 0.0351(3) Uani d . 1 . .
C C8 -0.06007(19) 0.40433(15) 0.68512(15) 0.0345(3) Uani d . 1 . .
C C9 -0.2136(2) 0.46764(19) 0.79404(17) 0.0441(4) Uani d . 1 . .
H H9A -0.1905 0.5242 0.8411 0.066 Uiso calc R 1 . .
H H9B -0.2558 0.3968 0.8528 0.066 Uiso calc R 1 . .
H H9C -0.2941 0.5229 0.7588 0.066 Uiso calc R 1 . .
C C10 0.5742(2) 0.13649(16) 0.25294(15) 0.0388(4) Uani d . 1 . .
H H10 0.5752 0.0787 0.1905 0.047 Uiso calc R 1 . .
C C11 0.6477(2) 0.25270(16) 0.17308(15) 0.0379(4) Uani d . 1 . .
H H11A 0.5823 0.3044 0.1221 0.046 Uiso calc R 1 . .
H H11B 0.6428 0.3146 0.2327 0.046 Uiso calc R 1 . .
C C12 0.8261(2) 0.19855(17) 0.08055(16) 0.0410(4) Uani d . 1 . .
H H12A 0.8295 0.1467 0.0135 0.049 Uiso calc R 1 . .
H H12B 0.8707 0.2754 0.0371 0.049 Uiso calc R 1 . .
C C13 0.9320(2) 0.10759(18) 0.15317(18) 0.0467(4) Uani d . 1 . .
H H13A 0.9408 0.1624 0.2120 0.056 Uiso calc R 1 . .
H H13B 1.0420 0.0693 0.0903 0.056 Uiso calc R 1 . .
C C14 0.8602(2) -0.00825(19) 0.23200(19) 0.0583(6) Uani d . 1 . .
H H14A 0.9268 -0.0608 0.2818 0.070 Uiso calc R 1 . .
H H14B 0.8633 -0.0693 0.1724 0.070 Uiso calc R 1 . .
C C15 0.6827(3) 0.0469(2) 0.32611(18) 0.0578(6) Uani d . 1 . .
H H15A 0.6810 0.1006 0.3911 0.069 Uiso calc R 1 . .
H H15B 0.6385 -0.0295 0.3720 0.069 Uiso calc R 1 . .
C C16 0.30614(19) 0.38018(15) 0.77139(14) 0.0317(3) Uani d . 1 . .
C C17 0.2384(2) 0.33178(17) 0.90047(15) 0.0383(4) Uani d . 1 . .
H H17 0.1261 0.3643 0.9490 0.046 Uiso calc R 1 . .
C C18 0.3384(2) 0.23538(19) 0.95594(17) 0.0451(4) Uani d . 1 . .
H H18 0.2956 0.2023 1.0423 0.054 Uiso calc R 1 . .
C C19 0.5031(2) 0.18935(18) 0.88040(18) 0.0418(4) Uani d . 1 . .
C C20 0.5731(2) 0.23555(18) 0.75333(18) 0.0425(4) Uani d . 1 . .
H H20 0.6853 0.2018 0.7054 0.051 Uiso calc R 1 . .
C C21 0.47341(19) 0.33341(17) 0.69787(16) 0.0380(4) Uani d . 1 . .
H H21 0.5179 0.3676 0.6121 0.046 Uiso calc R 1 . .

loop_
_atom_site_aniso_label
_atom_site_aniso_U_11
_atom_site_aniso_U_22
_atom_site_aniso_U_33
_atom_site_aniso_U_12
_atom_site_aniso_U_13
_atom_site_aniso_U_23
S1 0.0357(2) 0.0309(2) 0.0242(2) -0.00993(15) -0.00282(15) -0.00406(14)
F1 0.0580(7) 0.0651(7) 0.0675(8) -0.0096(6) -0.0381(6) 0.0045(6)
O1 0.0357(6) 0.0430(6) 0.0352(6) -0.0116(5) -0.0113(5) -0.0005(5)
O2 0.0492(7) 0.0392(6) 0.0311(6) -0.0191(5) -0.0055(5) 0.0024(5)
O3 0.0423(7) 0.0381(6) 0.0338(6) -0.0055(5) -0.0030(5) -0.0123(5)
C1 0.0320(7) 0.0300(7) 0.0244(7) -0.0058(6) -0.0061(6) -0.0017(6)
C2 0.0383(8) 0.0287(7) 0.0234(7) -0.0077(6) -0.0100(6) 0.0011(6)
C3 0.0385(8) 0.0319(7) 0.0246(7) -0.0094(6) -0.0076(6) -0.0024(6)
C4 0.0465(9) 0.0311(7) 0.0239(7) -0.0096(7) -0.0082(6) -0.0008(6)
C5 0.0599(11) 0.0370(8) 0.0280(8) -0.0156(8) -0.0140(7) -0.0041(7)
C6 0.0528(10) 0.0434(9) 0.0378(9) -0.0184(8) -0.0193(8) -0.0024(7)
C7 0.0389(8) 0.0353(8) 0.0293(8) -0.0097(6) -0.0125(6) 0.0020(6)
C8 0.0371(8) 0.0316(7) 0.0293(8) -0.0065(6) -0.0103(6) 0.0018(6)
C9 0.0323(8) 0.0485(10) 0.0398(9) -0.0063(7) -0.0046(7) -0.0040(7)
C10 0.0493(9) 0.0333(8) 0.0253(7) -0.0097(7) -0.0042(7) -0.0074(6)
C11 0.0438(9) 0.0334(8) 0.0310(8) -0.0074(7) -0.0116(7) 0.0008(6)
C12 0.0445(9) 0.0400(9) 0.0321(8) -0.0111(7) -0.0086(7) -0.0006(7)
C13 0.0452(10) 0.0423(9) 0.0433(10) 0.0000(8) -0.0129(8) -0.0103(8)
C14 0.0573(12) 0.0407(10) 0.0444(11) 0.0086(8) -0.0046(9) 0.0026(8)
C15 0.0613(12) 0.0428(10) 0.0350(9) 0.0066(9) -0.0022(8) 0.0068(8)
C16 0.0339(8) 0.0348(8) 0.0248(7) -0.0130(6) -0.0051(6) -0.0051(6)
C17 0.0347(8) 0.0483(9) 0.0248(7) -0.0129(7) -0.0022(6) -0.0037(7)
C18 0.0496(10) 0.0547(10) 0.0290(8) -0.0177(8) -0.0120(7) 0.0031(7)
C19 0.0451(9) 0.0420(9) 0.0468(10) -0.0128(7) -0.0247(8) -0.0027(7)
C20 0.0301(8) 0.0481(10) 0.0458(10) -0.0118(7) -0.0071(7) -0.0090(8)
C21 0.0351(8) 0.0440(9) 0.0293(8) -0.0160(7) -0.0014(6) -0.0041(7)

loop_
_atom_type_symbol
_atom_type_description
_atom_type_scat_dispersion_real
_atom_type_scat_dispersion_imag
_atom_type_scat_source
C C 0.0033 0.0016 'International Tables Vol C Tables 4.2.6.8 and 6.1.1.4'
H H 0.0000 0.0000 'International Tables Vol C Tables 4.2.6.8 and 6.1.1.4'
O O 0.0106 0.0060 'International Tables Vol C Tables 4.2.6.8 and 6.1.1.4'
F F 0.0171 0.0103 'International Tables Vol C Tables 4.2.6.8 and 6.1.1.4'
S S 0.1246 0.1234 'International Tables Vol C Tables 4.2.6.8 and 6.1.1.4'

loop_
_geom_angle_atom_site_label_1
_geom_angle_atom_site_label_2
_geom_angle_atom_site_label_3
_geom_angle_site_symmetry_1
_geom_angle_site_symmetry_3
_geom_angle
_geom_angle_publ_flag
O3 S1 O2 . . 119.61(7) ?
O3 S1 C1 . . 108.35(7) ?
O2 S1 C1 . . 107.95(7) ?
O3 S1 C16 . . 107.80(7) ?
O2 S1 C16 . . 107.38(7) ?
C1 S1 C16 . . 104.78(7) ?
C8 O1 C7 . . 107.23(12) ?
C8 C1 C2 . . 107.66(14) ?
C8 C1 S1 . . 125.98(12) ?
C2 C1 S1 . . 126.35(12) ?
C7 C2 C3 . . 119.17(14) ?
C7 C2 C1 . . 104.49(13) ?
C3 C2 C1 . . 136.33(15) ?
C2 C3 C4 . . 118.99(15) ?
C2 C3 H3 . . 120.5 ?
C4 C3 H3 . . 120.5 ?
C3 C4 C5 . . 119.14(15) ?
C3 C4 C10 . . 120.85(15) ?
C5 C4 C10 . . 120.00(14) ?
C6 C5 C4 . . 122.90(15) ?
C6 C5 H5 . . 118.5 ?
C4 C5 H5 . . 118.5 ?
C7 C6 C5 . . 116.07(16) ?
C7 C6 H6 . . 122.0 ?
C5 C6 H6 . . 122.0 ?
C6 C7 O1 . . 125.83(15) ?
C6 C7 C2 . . 123.71(15) ?
O1 C7 C2 . . 110.46(13) ?
C1 C8 O1 . . 110.16(13) ?
C1 C8 C9 . . 135.13(15) ?
O1 C8 C9 . . 114.70(14) ?
C8 C9 H9A . . 109.5 ?
C8 C9 H9B . . 109.5 ?
H9A C9 H9B . . 109.5 ?
C8 C9 H9C . . 109.5 ?
H9A C9 H9C . . 109.5 ?
H9B C9 H9C . . 109.5 ?
C4 C10 C15 . . 111.52(13) ?
C4 C10 C11 . . 112.73(13) ?
C15 C10 C11 . . 110.17(15) ?
C4 C10 H10 . . 107.4 ?
C15 C10 H10 . . 107.4 ?
C11 C10 H10 . . 107.4 ?
C12 C11 C10 . . 111.90(13) ?
C12 C11 H11A . . 109.2 ?
C10 C11 H11A . . 109.2 ?
C12 C11 H11B . . 109.2 ?
C10 C11 H11B . . 109.2 ?
H11A C11 H11B . . 107.9 ?
C13 C12 C11 . . 111.76(13) ?
C13 C12 H12A . . 109.3 ?
C11 C12 H12A . . 109.3 ?
C13 C12 H12B . . 109.3 ?
C11 C12 H12B . . 109.3 ?
H12A C12 H12B . . 107.9 ?
C12 C13 C14 . . 111.51(16) ?
C12 C13 H13A . . 109.3 ?
C14 C13 H13A . . 109.3 ?
C12 C13 H13B . . 109.3 ?
C14 C13 H13B . . 109.3 ?
H13A C13 H13B . . 108.0 ?
C13 C14 C15 . . 111.21(15) ?
C13 C14 H14A . . 109.4 ?
C15 C14 H14A . . 109.4 ?
C13 C14 H14B . . 109.4 ?
C15 C14 H14B . . 109.4 ?
H14A C14 H14B . . 108.0 ?
C14 C15 C10 . . 111.44(14) ?
C14 C15 H15A . . 109.3 ?
C10 C15 H15A . . 109.3 ?
C14 C15 H15B . . 109.3 ?
C10 C15 H15B . . 109.3 ?
H15A C15 H15B . . 108.0 ?
C21 C16 C17 . . 121.00(15) ?
C21 C16 S1 . . 119.73(12) ?
C17 C16 S1 . . 119.26(12) ?
C18 C17 C16 . . 119.55(15) ?
C18 C17 H17 . . 120.2 ?
C16 C17 H17 . . 120.2 ?
C19 C18 C17 . . 118.27(15) ?
C19 C18 H18 . . 120.9 ?
C17 C18 H18 . . 120.9 ?
F1 C19 C20 . . 117.78(16) ?
F1 C19 C18 . . 118.83(16) ?
C20 C19 C18 . . 123.39(16) ?
C19 C20 C21 . . 118.49(15) ?
C19 C20 H20 . . 120.8 ?
C21 C20 H20 . . 120.8 ?
C20 C21 C16 . . 119.29(15) ?
C20 C21 H21 . . 120.4 ?
C16 C21 H21 . . 120.4 ?

loop_
_geom_bond_atom_site_label_1
_geom_bond_atom_site_label_2
_geom_bond_site_symmetry_2
_geom_bond_distance
_geom_bond_publ_flag
S1 O3 . 1.4336(11) ?
S1 O2 . 1.4360(11) ?
S1 C1 . 1.7329(16) ?
S1 C16 . 1.7599(16) ?
F1 C19 . 1.3567(19) ?
O1 C8 . 1.3675(19) ?
O1 C7 . 1.3793(19) ?
C1 C8 . 1.361(2) ?
C1 C2 . 1.451(2) ?
C2 C7 . 1.389(2) ?
C2 C3 . 1.392(2) ?
C3 C4 . 1.395(2) ?
C3 H3 . 0.9300 ?
C4 C5 . 1.403(2) ?
C4 C10 . 1.511(2) ?
C5 C6 . 1.378(2) ?
C5 H5 . 0.9300 ?
C6 C7 . 1.374(2) ?
C6 H6 . 0.9300 ?
C8 C9 . 1.481(2) ?
C9 H9A . 0.9600 ?
C9 H9B . 0.9600 ?
C9 H9C . 0.9600 ?
C10 C15 . 1.529(3) ?
C10 C11 . 1.530(2) ?
C10 H10 . 0.9800 ?
C11 C12 . 1.524(2) ?
C11 H11A . 0.9700 ?
C11 H11B . 0.9700 ?
C12 C13 . 1.512(2) ?
C12 H12A . 0.9700 ?
C12 H12B . 0.9700 ?
C13 C14 . 1.516(3) ?
C13 H13A . 0.9700 ?
C13 H13B . 0.9700 ?
C14 C15 . 1.525(2) ?
C14 H14A . 0.9700 ?
C14 H14B . 0.9700 ?
C15 H15A . 0.9700 ?
C15 H15B . 0.9700 ?
C16 C21 . 1.387(2) ?
C16 C17 . 1.390(2) ?
C17 C18 . 1.376(2) ?
C17 H17 . 0.9300 ?
C18 C19 . 1.373(2) ?
C18 H18 . 0.9300 ?
C19 C20 . 1.369(2) ?
C20 C21 . 1.381(2) ?
C20 H20 . 0.9300 ?
C21 H21 . 0.9300 ?

loop_
_geom_hbond_atom_site_label_D
_geom_hbond_atom_site_label_H
_geom_hbond_atom_site_label_A
_geom_hbond_site_symmetry_A
_geom_hbond_distance_DH
_geom_hbond_distance_HA
_geom_hbond_distance_DA
_geom_hbond_angle_DHA
C17 H17 O3 2_567 0.93 2.59 3.2970(19) 133
C20 H20 O1 1_655 0.93 2.60 3.285(2) 131
C21 H21 O2 2_666 0.93 2.42 3.3114(19) 160

loop_
_geom_torsion_atom_site_label_1
_geom_torsion_atom_site_label_2
_geom_torsion_atom_site_label_3
_geom_torsion_atom_site_label_4
_geom_torsion_site_symmetry_1
_geom_torsion_site_symmetry_2
_geom_torsion_site_symmetry_3
_geom_torsion_site_symmetry_4
_geom_torsion
_geom_torsion_publ_flag
O3 S1 C1 C8 . . . . -4.02(16) ?
O2 S1 C1 C8 . . . . -134.92(14) ?
C16 S1 C1 C8 . . . . 110.87(14) ?
O3 S1 C1 C2 . . . . 176.35(12) ?
O2 S1 C1 C2 . . . . 45.45(15) ?
C16 S1 C1 C2 . . . . -68.77(14) ?
C8 C1 C2 C7 . . . . 0.40(16) ?
S1 C1 C2 C7 . . . . -179.91(11) ?
C8 C1 C2 C3 . . . . -178.10(16) ?
S1 C1 C2 C3 . . . . 1.6(3) ?
C7 C2 C3 C4 . . . . -0.8(2) ?
C1 C2 C3 C4 . . . . 177.49(15) ?
C2 C3 C4 C5 . . . . 1.5(2) ?
C2 C3 C4 C10 . . . . -177.55(13) ?
C3 C4 C5 C6 . . . . -1.0(2) ?
C10 C4 C5 C6 . . . . 178.11(15) ?
C4 C5 C6 C7 . . . . -0.3(2) ?
C5 C6 C7 O1 . . . . -178.25(14) ?
C5 C6 C7 C2 . . . . 1.0(2) ?
C8 O1 C7 C6 . . . . 178.84(15) ?
C8 O1 C7 C2 . . . . -0.53(16) ?
C3 C2 C7 C6 . . . . -0.5(2) ?
C1 C2 C7 C6 . . . . -179.30(15) ?
C3 C2 C7 O1 . . . . 178.90(12) ?
C1 C2 C7 O1 . . . . 0.08(16) ?
C2 C1 C8 O1 . . . . -0.74(17) ?
S1 C1 C8 O1 . . . . 179.56(10) ?
C2 C1 C8 C9 . . . . 179.96(16) ?
S1 C1 C8 C9 . . . . 0.3(3) ?
C7 O1 C8 C1 . . . . 0.79(16) ?
C7 O1 C8 C9 . . . . -179.75(13) ?
C3 C4 C10 C15 . . . . 67.17(19) ?
C5 C4 C10 C15 . . . . -111.92(18) ?
C3 C4 C10 C11 . . . . -57.37(19) ?
C5 C4 C10 C11 . . . . 123.54(16) ?
C4 C10 C11 C12 . . . . 179.92(14) ?
C15 C10 C11 C12 . . . . 54.64(18) ?
C10 C11 C12 C13 . . . . -54.48(19) ?
C11 C12 C13 C14 . . . . 54.41(19) ?
C12 C13 C14 C15 . . . . -55.3(2) ?
C13 C14 C15 C10 . . . . 56.3(2) ?
C4 C10 C15 C14 . . . . 178.45(16) ?
C11 C10 C15 C14 . . . . -55.6(2) ?
O3 S1 C16 C21 . . . . -150.86(13) ?
O2 S1 C16 C21 . . . . -20.74(15) ?
C1 S1 C16 C21 . . . . 93.88(13) ?
O3 S1 C16 C17 . . . . 28.49(15) ?
O2 S1 C16 C17 . . . . 158.60(13) ?
C1 S1 C16 C17 . . . . -86.78(14) ?
C21 C16 C17 C18 . . . . -0.4(2) ?
S1 C16 C17 C18 . . . . -179.76(13) ?
C16 C17 C18 C19 . . . . -0.5(3) ?
C17 C18 C19 F1 . . . . -179.88(15) ?
C17 C18 C19 C20 . . . . 0.8(3) ?
F1 C19 C20 C21 . . . . -179.41(14) ?
C18 C19 C20 C21 . . . . 0.0(3) ?
C19 C20 C21 C16 . . . . -0.9(2) ?
C17 C16 C21 C20 . . . . 1.1(2) ?
S1 C16 C21 C20 . . . . -179.53(12) ?

loop_
_cod_related_entry_id
_cod_related_entry_database
_cod_related_entry_code
1 ChemSpider 30656594
